data_7119975
loop_
_publ_author_name
'Kojima, Mitsuru'
'Tamoto, Akira'
'Aratani, Naoki'
'Yamada, Hiroko'

_publ_section_title
;
 Rearrangement of an aniline linked perylene bisimide under acidic
 conditions and visible to near-infrared emission from intramolecular
 charge-transfer state of its fused derivatives
;
_journal_name_full 'Chem. Commun.'
_journal_paper_doi 10.1039/C7CC01520H
_journal_year 2017
_chemical_formula_moiety 'C72 H52 N4 O4 S2'
_chemical_formula_sum 'C72 H52 N4 O4 S2'
_chemical_formula_weight 1101.29
_space_group_crystal_system triclinic
_space_group_IT_number 2
_space_group_name_Hall '-P 1'
_space_group_name_H-M_alt 'P -1'
_symmetry_space_group_name_Hall '-P 1'
_symmetry_space_group_name_H-M 'P -1'
_atom_sites_solution_hydrogens geom
_audit_creation_method SHELXL-2014/7
_audit_update_record
;
2017-02-23 deposited with the CCDC.
2017-04-18 downloaded from the CCDC.
;
_cell_angle_alpha 82.196(6)
_cell_angle_beta 72.123(5)
_cell_angle_gamma 64.915(5)
_cell_formula_units_Z 1
_cell_length_a 10.5479(11)
_cell_length_b 12.3384(13)
_cell_length_c 16.2391(17)
_cell_measurement_reflns_used 6778
_cell_measurement_temperature 103(2)
_cell_measurement_theta_max 24.44
_cell_measurement_theta_min 3.20
_cell_volume 1821.6(3)
_computing_structure_refinement 'SHELXL-2014/7 (Sheldrick, 2014)'
_diffrn_ambient_temperature 103(2)
_diffrn_detector_area_resol_mean 10.000
_diffrn_measured_fraction_theta_full 0.994
_diffrn_measured_fraction_theta_max 0.994
_diffrn_measurement_device_type 'Rigaku R-AXIS RAPID'
_diffrn_measurement_method \w
_diffrn_radiation_type MoK\a
_diffrn_radiation_wavelength 0.71075
_diffrn_reflns_av_R_equivalents 0.1433
_diffrn_reflns_av_unetI/netI 0.1502
_diffrn_reflns_Laue_measured_fraction_full 0.994
_diffrn_reflns_Laue_measured_fraction_max 0.994
_diffrn_reflns_limit_h_max 11
_diffrn_reflns_limit_h_min -11
_diffrn_reflns_limit_k_max 13
_diffrn_reflns_limit_k_min -13
_diffrn_reflns_limit_l_max 18
_diffrn_reflns_limit_l_min -18
_diffrn_reflns_number 20855
_diffrn_reflns_point_group_measured_fraction_full 0.994
_diffrn_reflns_point_group_measured_fraction_max 0.994
_diffrn_reflns_theta_full 23.500
_diffrn_reflns_theta_max 23.500
_diffrn_reflns_theta_min 3.195
_exptl_absorpt_coefficient_mu 0.117
_exptl_absorpt_correction_T_max 0.9140
_exptl_absorpt_correction_T_min 0.3370
_exptl_absorpt_correction_type multi-scan
_exptl_absorpt_process_details 'ABSCOR (Rigaku, 1995)'
_exptl_crystal_colour brown
_exptl_crystal_density_diffrn 1.004
_exptl_crystal_density_method 'not measured'
_exptl_crystal_description prism
_exptl_crystal_F_000 576
_exptl_crystal_recrystallization_method 'Vapour deposition'
_exptl_crystal_size_max 0.150
_exptl_crystal_size_mid 0.040
_exptl_crystal_size_min 0.020
_refine_diff_density_max 0.259
_refine_diff_density_min -0.179
_refine_diff_density_rms 0.039
_refine_ls_extinction_method none
_refine_ls_goodness_of_fit_ref 1.001
_refine_ls_hydrogen_treatment constr
_refine_ls_matrix_type full
_refine_ls_number_parameters 395
_refine_ls_number_reflns 5349
_refine_ls_number_restraints 29
_refine_ls_restrained_S_all 1.002
_refine_ls_R_factor_all 0.2158
_refine_ls_R_factor_gt 0.0911
_refine_ls_shift/su_max 0.004
_refine_ls_shift/su_mean 0.000
_refine_ls_structure_factor_coef Fsqd
_refine_ls_weighting_details 'w=1/[\s^2^(Fo^2^)+(0.0600P)^2^] where P=(Fo^2^+2Fc^2^)/3'
_refine_ls_weighting_scheme calc
_refine_ls_wR_factor_gt 0.1591
_refine_ls_wR_factor_ref 0.1938
_reflns_Friedel_coverage 0.000
_reflns_number_gt 2043
_reflns_number_total 5349
_reflns_threshold_expression 'I > 2\s(I)'
_cod_data_source_file c7cc01520h2.cif
_cod_data_source_block shelxl
_cod_database_code 7119975
_shelx_shelxl_version_number 2014/7
_shelx_space_group_comment
;
The symmetry employed for this shelxl refinement is uniquely defined
by the following loop, which should always be used as a source of
symmetry information in preference to the above space-group names.
They are only intended as comments.
;
_shelx_estimated_absorpt_t_min 0.983
_shelx_estimated_absorpt_t_max 0.998
_platon_squeeze_void_probe_radius 1.20

loop_
_space_group_symop_operation_xyz
'x, y, z'
'-x, -y, -z'

loop_
_atom_site_label
_atom_site_type_symbol
_atom_site_fract_x
_atom_site_fract_y
_atom_site_fract_z
_atom_site_U_iso_or_equiv
_atom_site_adp_type
_atom_site_occupancy
_atom_site_site_symmetry_order
_atom_site_calc_flag
_atom_site_refinement_flags_posn
_atom_site_refinement_flags_adp
_atom_site_refinement_flags_occupancy
_atom_site_disorder_assembly
_atom_site_disorder_group
C1 C -0.2188(6) 0.3198(5) 0.5917(3) 0.0718(16) Uani 1 1 d . . . . .
H1 H -0.2887 0.2866 0.6011 0.086 Uiso 1 1 calc R U . . .
C2 C -0.1377(6) 0.2942(4) 0.6490(3) 0.0596(15) Uani 1 1 d . . . . .
C3 C -0.0374(6) 0.3427(4) 0.6386(3) 0.0553(14) Uani 1 1 d . . . . .
C4 C 0.0459(6) 0.3122(5) 0.6964(3) 0.0607(15) Uani 1 1 d . . . . .
C5 C 0.1472(6) 0.3593(5) 0.6871(3) 0.0656(16) Uani 1 1 d . . . . .
H2 H 0.2061 0.3349 0.7258 0.079 Uiso 1 1 calc R U . . .
C6 C 0.1649(6) 0.4433(5) 0.6206(3) 0.0616(15) Uani 1 1 d . . . . .
C7 C 0.0863(6) 0.4705(5) 0.5601(3) 0.0560(14) Uani 1 1 d . . . . .
C8 C -0.0173(6) 0.4207(4) 0.5687(3) 0.0539(14) Uani 1 1 d . . . . .
C9 C 0.1030(6) 0.5532(4) 0.4900(3) 0.0573(14) Uani 1 1 d . . . . .
C10 C 0.2008(6) 0.6059(5) 0.4808(3) 0.0606(15) Uani 1 1 d . . . . .
C11 C 0.2807(6) 0.5800(5) 0.5459(3) 0.0576(14) Uani 1 1 d . . . . .
C12 C 0.3772(6) 0.6325(5) 0.5384(4) 0.0706(17) Uani 1 1 d . . . . .
H3 H 0.3938 0.6821 0.4898 0.085 Uiso 1 1 calc R U . . .
C13 C 0.4490(7) 0.6139(5) 0.6004(4) 0.0665(17) Uani 1 1 d . . . . .
N1 N 0.5385(11) 0.6669(9) 0.5954(6) 0.085(3) Uani 0.720(6) 1 d D . P A 1
H4 H 0.5437 0.7161 0.5512 0.101 Uiso 0.720(6) 1 calc R U P A 1
C14 C 0.6260(8) 0.6577(6) 0.6487(6) 0.044(4) Uani 0.720(6) 1 d D . P A 1
C15 C 0.7214(9) 0.7132(7) 0.6222(5) 0.063(2) Uani 0.720(6) 1 d D . P A 1
H5 H 0.7268 0.7574 0.5695 0.076 Uiso 0.720(6) 1 calc R U P A 1
C16 C 0.8094(8) 0.7036(7) 0.6735(5) 0.064(2) Uani 0.720(6) 1 d D . P A 1
H6 H 0.8713 0.7453 0.6567 0.076 Uiso 0.720(6) 1 calc R U P A 1
C17 C 0.8095(12) 0.6330(10) 0.7509(6) 0.086(4) Uani 0.720(6) 1 d D U P A 1
H7 H 0.8722 0.6239 0.7851 0.103 Uiso 0.720(6) 1 calc R U P A 1
C18 C 0.7119(9) 0.5781(7) 0.7731(5) 0.056(2) Uani 0.720(6) 1 d D . P A 1
H8 H 0.7085 0.5306 0.8243 0.067 Uiso 0.720(6) 1 calc R U P A 1
C19 C 0.6187(10) 0.5893(7) 0.7241(5) 0.050(2) Uani 0.720(6) 1 d D . P A 1
S1 S 0.5000(3) 0.5193(2) 0.76111(15) 0.0633(9) Uani 0.720(6) 1 d D . P A 1
N3 N 0.474(3) 0.547(3) 0.730(2) 0.132(10) Uiso 0.280(6) 1 d D U P A 2
H9 H 0.4321 0.5253 0.7811 0.158 Uiso 0.280(6) 1 calc R U P A 2
C14A C 0.582(3) 0.585(2) 0.7291(14) 0.106(9) Uiso 0.280(6) 1 d DG U P A 2
C15A C 0.643(2) 0.5496(17) 0.7980(10) 0.092(7) Uiso 0.280(6) 1 d DG U P A 2
H10 H 0.6120 0.5009 0.8429 0.110 Uiso 0.280(6) 1 calc R U P A 2
C16A C 0.750(2) 0.5854(18) 0.8012(11) 0.088(7) Uiso 0.280(6) 1 d DG U P A 2
H11 H 0.7919 0.5611 0.8483 0.106 Uiso 0.280(6) 1 calc R U P A 2
C17A C 0.796(2) 0.6567(19) 0.7355(13) 0.062(7) Uiso 0.280(6) 1 d DG U P A 2
H12 H 0.8687 0.6811 0.7377 0.075 Uiso 0.280(6) 1 calc R U P A 2
C18A C 0.734(2) 0.6922(17) 0.6666(11) 0.049(6) Uiso 0.280(6) 1 d DG U P A 2
H13 H 0.7656 0.7409 0.6217 0.059 Uiso 0.280(6) 1 calc R U P A 2
C19A C 0.628(3) 0.656(2) 0.6634(12) 0.16(3) Uiso 0.280(6) 1 d DG . P A 2
S2 S 0.5549(11) 0.7032(8) 0.5770(6) 0.068(3) Uiso 0.280(6) 1 d D . P A 2
C20 C 0.4283(6) 0.5397(5) 0.6699(4) 0.0617(15) Uani 1 1 d . . . . .
C21 C 0.3402(6) 0.4832(5) 0.6757(3) 0.0693(17) Uani 1 1 d . . . . .
H14 H 0.3305 0.4298 0.7228 0.083 Uiso 1 1 calc R U . . .
C22 C 0.2620(6) 0.5002(4) 0.6149(3) 0.0593(15) Uani 1 1 d . . . . .
C23 C -0.1633(7) 0.2145(5) 0.7214(4) 0.0705(17) Uani 1 1 d . . . . .
O1 O -0.2515(4) 0.1687(3) 0.7343(2) 0.0783(12) Uani 1 1 d . . . . .
N2 N -0.0774(5) 0.1848(4) 0.7774(3) 0.0654(13) Uani 1 1 d . . . . .
C24 C 0.0298(7) 0.2291(5) 0.7699(4) 0.0672(16) Uani 1 1 d . . . . .
O2 O 0.1042(5) 0.1955(3) 0.8200(2) 0.0903(14) Uani 1 1 d . . . . .
C25 C -0.0960(6) 0.1029(5) 0.8512(3) 0.0577(14) Uani 1 1 d . . . . .
C26 C -0.1969(6) 0.1516(5) 0.9262(4) 0.0674(16) Uani 1 1 d . . . . .
C27 C -0.2133(7) 0.0728(6) 0.9955(4) 0.0821(18) Uani 1 1 d . . . . .
H15 H -0.2806 0.1035 1.0498 0.098 Uiso 1 1 calc R U . . .
C28 C -0.1342(7) -0.0461(6) 0.9857(4) 0.0840(19) Uani 1 1 d . . . . .
H16 H -0.1456 -0.0983 1.0334 0.101 Uiso 1 1 calc R U . . .
C29 C -0.0373(7) -0.0930(5) 0.9075(4) 0.088(2) Uani 1 1 d . . . . .
H17 H 0.0150 -0.1772 0.9013 0.106 Uiso 1 1 calc R U . . .
C30 C -0.0149(6) -0.0176(5) 0.8368(4) 0.0693(16) Uani 1 1 d . . . . .
C31 C -0.2909(8) 0.2836(5) 0.9403(4) 0.093(2) Uani 1 1 d . . . . .
H18 H -0.2819 0.3214 0.8815 0.112 Uiso 1 1 calc R U . . .
C32 C -0.4486(9) 0.3146(6) 0.9799(6) 0.182(4) Uani 1 1 d . . . . .
H19 H -0.4837 0.2791 0.9460 0.273 Uiso 1 1 calc R U . . .
H20 H -0.5021 0.4018 0.9807 0.273 Uiso 1 1 calc R U . . .
H21 H -0.4643 0.2834 1.0393 0.273 Uiso 1 1 calc R U . . .
C33 C -0.2320(9) 0.3407(6) 0.9894(5) 0.153(3) Uani 1 1 d . . . . .
H22 H -0.2832 0.4280 0.9877 0.230 Uiso 1 1 calc R U . . .
H23 H -0.1275 0.3177 0.9622 0.230 Uiso 1 1 calc R U . . .
H24 H -0.2476 0.3129 1.0497 0.230 Uiso 1 1 calc R U . . .
C34 C 0.0935(7) -0.0688(5) 0.7501(4) 0.0814(18) Uani 1 1 d . . . . .
H25 H 0.0840 -0.0011 0.7075 0.098 Uiso 1 1 calc R U . . .
C35 C 0.0590(7) -0.1609(6) 0.7157(4) 0.124(3) Uani 1 1 d . . . . .
H26 H 0.1302 -0.1920 0.6601 0.187 Uiso 1 1 calc R U . . .
H27 H -0.0391 -0.1221 0.7079 0.187 Uiso 1 1 calc R U . . .
H28 H 0.0639 -0.2270 0.7573 0.187 Uiso 1 1 calc R U . . .
C36 C 0.2488(7) -0.1231(6) 0.7561(4) 0.104(2) Uani 1 1 d . . . . .
H29 H 0.2609 -0.1890 0.7982 0.157 Uiso 1 1 calc R U . . .
H30 H 0.2701 -0.0619 0.7748 0.157 Uiso 1 1 calc R U . . .
H31 H 0.3159 -0.1535 0.6993 0.157 Uiso 1 1 calc R U . . .

loop_
_atom_site_aniso_label
_atom_site_aniso_U_11
_atom_site_aniso_U_22
_atom_site_aniso_U_33
_atom_site_aniso_U_23
_atom_site_aniso_U_13
_atom_site_aniso_U_12
C1 0.071(5) 0.074(4) 0.060(4) 0.010(3) -0.006(3) -0.031(4)
C2 0.066(4) 0.059(4) 0.056(4) 0.017(3) -0.020(3) -0.030(3)
C3 0.049(4) 0.059(4) 0.050(3) 0.004(3) 0.000(3) -0.025(3)
C4 0.059(4) 0.062(4) 0.055(3) 0.020(3) -0.020(3) -0.023(3)
C5 0.066(4) 0.068(4) 0.056(4) 0.020(3) -0.022(3) -0.022(3)
C6 0.071(4) 0.059(4) 0.053(3) 0.002(3) -0.006(3) -0.033(3)
C7 0.052(4) 0.064(4) 0.050(3) -0.001(3) -0.019(3) -0.018(3)
C8 0.043(4) 0.056(3) 0.046(3) -0.002(3) -0.009(3) -0.006(3)
C9 0.052(4) 0.053(4) 0.050(3) 0.002(3) -0.006(3) -0.012(3)
C10 0.049(4) 0.074(4) 0.056(4) 0.006(3) -0.005(3) -0.030(3)
C11 0.041(4) 0.063(4) 0.053(3) 0.003(3) -0.007(3) -0.012(3)
C12 0.056(4) 0.077(4) 0.074(4) 0.011(3) -0.030(4) -0.017(4)
C13 0.072(5) 0.055(4) 0.065(4) 0.005(3) -0.002(4) -0.032(4)
N1 0.109(8) 0.068(7) 0.067(6) 0.032(5) -0.037(6) -0.028(6)
C14 0.037(6) 0.038(5) 0.041(5) -0.008(4) -0.003(4) -0.002(4)
C15 0.063(6) 0.070(6) 0.060(6) 0.008(5) -0.030(5) -0.026(5)
C16 0.052(6) 0.079(6) 0.067(6) 0.001(5) -0.013(5) -0.036(5)
C17 0.088(7) 0.074(6) 0.083(6) 0.018(5) -0.016(5) -0.032(5)
C18 0.059(6) 0.050(5) 0.059(5) 0.001(4) -0.013(5) -0.023(5)
C19 0.045(6) 0.048(5) 0.052(5) -0.001(4) -0.024(4) -0.008(4)
S1 0.0725(18) 0.0662(16) 0.0565(15) 0.0167(11) -0.0291(12) -0.0305(13)
C20 0.057(4) 0.071(4) 0.054(4) -0.006(3) -0.010(3) -0.025(3)
C21 0.070(5) 0.091(5) 0.044(3) 0.016(3) -0.016(3) -0.034(4)
C22 0.073(4) 0.049(3) 0.048(3) 0.011(3) -0.015(3) -0.022(3)
C23 0.066(5) 0.065(4) 0.067(4) 0.004(3) -0.010(4) -0.021(4)
O1 0.081(3) 0.082(3) 0.075(3) 0.025(2) -0.024(2) -0.042(3)
N2 0.071(4) 0.066(3) 0.056(3) 0.017(2) -0.023(3) -0.026(3)
C24 0.075(5) 0.058(4) 0.066(4) 0.007(3) -0.026(4) -0.023(4)
O2 0.109(4) 0.103(3) 0.074(3) 0.045(2) -0.047(3) -0.056(3)
C25 0.061(4) 0.057(4) 0.040(3) 0.010(3) -0.012(3) -0.015(3)
C26 0.065(4) 0.052(4) 0.062(4) 0.005(3) -0.003(3) -0.014(3)
C27 0.089(5) 0.068(5) 0.068(4) 0.015(4) -0.018(4) -0.019(4)
C28 0.087(5) 0.091(6) 0.060(4) 0.024(4) -0.009(4) -0.038(4)
C29 0.112(6) 0.055(4) 0.092(5) 0.021(4) -0.035(5) -0.032(4)
C30 0.064(4) 0.058(4) 0.070(4) 0.009(4) -0.012(4) -0.016(4)
C31 0.112(7) 0.068(5) 0.065(4) 0.003(3) -0.010(4) -0.016(5)
C32 0.083(7) 0.096(6) 0.267(11) -0.019(7) 0.030(7) 0.007(5)
C33 0.210(9) 0.068(5) 0.157(7) -0.014(5) -0.095(7) -0.001(5)
C34 0.074(5) 0.069(4) 0.073(4) 0.000(3) -0.004(4) -0.015(4)
C35 0.101(6) 0.134(7) 0.126(6) -0.042(5) -0.015(5) -0.036(5)
C36 0.085(6) 0.115(6) 0.082(5) 0.007(4) -0.010(4) -0.023(5)

loop_
_atom_type_symbol
_atom_type_description
_atom_type_scat_dispersion_real
_atom_type_scat_dispersion_imag
_atom_type_scat_source
C C 0.0033 0.0016 'International Tables Vol C Tables 4.2.6.8 and 6.1.1.4'
H H 0.0000 0.0000 'International Tables Vol C Tables 4.2.6.8 and 6.1.1.4'
N N 0.0061 0.0033 'International Tables Vol C Tables 4.2.6.8 and 6.1.1.4'
O O 0.0106 0.0060 'International Tables Vol C Tables 4.2.6.8 and 6.1.1.4'
S S 0.1246 0.1234 'International Tables Vol C Tables 4.2.6.8 and 6.1.1.4'

loop_
_geom_angle_atom_site_label_1
_geom_angle_atom_site_label_2
_geom_angle_atom_site_label_3
_geom_angle
_geom_angle_site_symmetry_1
_geom_angle_site_symmetry_3
C2 C1 C10 121.4(5) . 2_566
C2 C1 H1 119.3 . .
C10 C1 H1 119.3 2_566 .
C1 C2 C3 121.0(5) . .
C1 C2 C23 116.9(5) . .
C3 C2 C23 122.0(5) . .
C2 C3 C4 119.5(5) . .
C2 C3 C8 120.4(5) . .
C4 C3 C8 120.0(5) . .
C5 C4 C3 120.6(5) . .
C5 C4 C24 117.7(5) . .
C3 C4 C24 121.8(5) . .
C4 C5 C6 121.1(5) . .
C4 C5 H2 119.4 . .
C6 C5 H2 119.4 . .
C7 C6 C5 118.6(5) . .
C7 C6 C22 120.0(5) . .
C5 C6 C22 121.3(5) . .
C6 C7 C8 120.3(5) . .
C6 C7 C9 120.8(5) . .
C8 C7 C9 118.8(4) . .
C3 C8 C9 117.9(5) . 2_566
C3 C8 C7 119.1(5) . .
C9 C8 C7 123.0(5) 2_566 .
C10 C9 C8 121.4(5) . 2_566
C10 C9 C7 120.4(5) . .
C8 C9 C7 118.2(5) 2_566 .
C9 C10 C1 117.8(5) . 2_566
C9 C10 C11 118.8(5) . .
C1 C10 C11 123.4(5) 2_566 .
C12 C11 C22 120.0(5) . .
C12 C11 C10 119.7(5) . .
C22 C11 C10 120.3(5) . .
C13 C12 C11 121.0(6) . .
C13 C12 H3 119.5 . .
C11 C12 H3 119.5 . .
N1 C13 C12 121.7(6) . .
N1 C13 C20 118.5(7) . .
C12 C13 C20 119.8(6) . .
C12 C13 S2 110.5(5) . .
C20 C13 S2 129.6(6) . .
C13 N1 C14 131.3(8) . .
C13 N1 H4 114.3 . .
C14 N1 H4 114.3 . .
C15 C14 C19 121.9(8) . .
C15 C14 N1 118.6(8) . .
C19 C14 N1 119.5(8) . .
C14 C15 C16 119.1(7) . .
C14 C15 H5 120.4 . .
C16 C15 H5 120.4 . .
C15 C16 C17 121.9(8) . .
C15 C16 H6 119.0 . .
C17 C16 H6 119.0 . .
C18 C17 C16 115.7(9) . .
C18 C17 H7 122.1 . .
C16 C17 H7 122.1 . .
C17 C18 C19 123.5(7) . .
C17 C18 H8 118.2 . .
C19 C18 H8 118.2 . .
C14 C19 C18 117.7(7) . .
C14 C19 S1 123.9(6) . .
C18 C19 S1 118.4(5) . .
C19 S1 C20 101.2(3) . .
C20 N3 C14A 130(2) . .
C20 N3 H9 114.9 . .
C14A N3 H9 114.9 . .
C15A C14A C19A 120.0 . .
C15A C14A N3 117.3(16) . .
C19A C14A N3 122.7(16) . .
C16A C15A C14A 120.0 . .
C16A C15A H10 120.0 . .
C14A C15A H10 120.0 . .
C17A C16A C15A 120.0 . .
C17A C16A H11 120.0 . .
C15A C16A H11 120.0 . .
C18A C17A C16A 120.0 . .
C18A C17A H12 120.0 . .
C16A C17A H12 120.0 . .
C17A C18A C19A 120.0 . .
C17A C18A H13 120.0 . .
C19A C18A H13 120.0 . .
C18A C19A C14A 120.0 . .
C18A C19A S2 118.2(11) . .
C14A C19A S2 121.8(11) . .
C19A S2 C13 97.4(8) . .
N3 C20 C21 124.6(13) . .
N3 C20 C13 114.5(14) . .
C21 C20 C13 119.7(6) . .
C21 C20 S1 115.5(4) . .
C13 C20 S1 124.6(5) . .
C20 C21 C22 123.0(5) . .
C20 C21 H14 118.5 . .
C22 C21 H14 118.5 . .
C11 C22 C21 116.3(5) . .
C11 C22 C6 119.6(5) . .
C21 C22 C6 124.1(5) . .
O1 C23 N2 117.9(5) . .
O1 C23 C2 125.0(6) . .
N2 C23 C2 117.0(6) . .
C23 N2 C24 124.2(5) . .
C23 N2 C25 119.8(5) . .
C24 N2 C25 116.0(4) . .
O2 C24 N2 120.1(5) . .
O2 C24 C4 124.4(6) . .
N2 C24 C4 115.4(5) . .
C26 C25 C30 125.0(5) . .
C26 C25 N2 117.7(5) . .
C30 C25 N2 117.2(5) . .
C25 C26 C27 117.0(5) . .
C25 C26 C31 124.8(5) . .
C27 C26 C31 118.2(6) . .
C28 C27 C26 120.5(6) . .
C28 C27 H15 119.8 . .
C26 C27 H15 119.8 . .
C27 C28 C29 120.9(6) . .
C27 C28 H16 119.5 . .
C29 C28 H16 119.5 . .
C28 C29 C30 120.7(6) . .
C28 C29 H17 119.7 . .
C30 C29 H17 119.7 . .
C25 C30 C29 115.8(5) . .
C25 C30 C34 123.2(5) . .
C29 C30 C34 121.0(6) . .
C32 C31 C26 115.2(6) . .
C32 C31 C33 111.4(6) . .
C26 C31 C33 111.5(5) . .
C32 C31 H18 106.0 . .
C26 C31 H18 106.0 . .
C33 C31 H18 106.0 . .
C31 C32 H19 109.5 . .
C31 C32 H20 109.5 . .
H19 C32 H20 109.5 . .
C31 C32 H21 109.5 . .
H19 C32 H21 109.5 . .
H20 C32 H21 109.5 . .
C31 C33 H22 109.5 . .
C31 C33 H23 109.5 . .
H22 C33 H23 109.5 . .
C31 C33 H24 109.5 . .
H22 C33 H24 109.5 . .
H23 C33 H24 109.5 . .
C36 C34 C30 111.3(5) . .
C36 C34 C35 110.9(5) . .
C30 C34 C35 111.4(5) . .
C36 C34 H25 107.7 . .
C30 C34 H25 107.7 . .
C35 C34 H25 107.7 . .
C34 C35 H26 109.5 . .
C34 C35 H27 109.5 . .
H26 C35 H27 109.5 . .
C34 C35 H28 109.5 . .
H26 C35 H28 109.5 . .
H27 C35 H28 109.5 . .
C34 C36 H29 109.5 . .
C34 C36 H30 109.5 . .
H29 C36 H30 109.5 . .
C34 C36 H31 109.5 . .
H29 C36 H31 109.5 . .
H30 C36 H31 109.5 . .

loop_
_geom_bond_atom_site_label_1
_geom_bond_atom_site_label_2
_geom_bond_distance
_geom_bond_site_symmetry_2
C1 C2 1.370(6) .
C1 C10 1.407(6) 2_566
C1 H1 0.9500 .
C2 C3 1.380(6) .
C2 C23 1.462(7) .
C3 C4 1.388(6) .
C3 C8 1.409(6) .
C4 C5 1.380(6) .
C4 C24 1.482(7) .
C5 C6 1.418(6) .
C5 H2 0.9500 .
C6 C7 1.394(6) .
C6 C22 1.443(6) .
C7 C8 1.430(6) .
C7 C9 1.443(6) .
C8 C9 1.425(6) 2_566
C9 C10 1.399(6) .
C9 C8 1.425(6) 2_566
C10 C1 1.407(6) 2_566
C10 C11 1.468(6) .
C11 C12 1.391(6) .
C11 C22 1.411(6) .
C12 C13 1.377(7) .
C12 H3 0.9500 .
C13 N1 1.337(10) .
C13 C20 1.377(7) .
C13 S2 1.810(10) .
N1 C14 1.411(10) .
N1 H4 0.8800 .
C14 C15 1.381(8) .
C14 C19 1.390(9) .
C15 C16 1.387(8) .
C15 H5 0.9500 .
C16 C17 1.429(9) .
C16 H6 0.9500 .
C17 C18 1.395(10) .
C17 H7 0.9500 .
C18 C19 1.398(8) .
C18 H8 0.9500 .
C19 S1 1.730(8) .
S1 C20 1.803(6) .
N3 C20 1.24(3) .
N3 C14A 1.396(17) .
N3 H9 0.8800 .
C14A C15A 1.3900 .
C14A C19A 1.3900 .
C15A C16A 1.3900 .
C15A H10 0.9500 .
C16A C17A 1.3900 .
C16A H11 0.9500 .
C17A C18A 1.3900 .
C17A H12 0.9500 .
C18A C19A 1.3900 .
C18A H13 0.9500 .
C19A S2 1.719(13) .
C20 C21 1.355(6) .
C21 C22 1.413(6) .
C21 H14 0.9500 .
C23 O1 1.234(6) .
C23 N2 1.385(6) .
N2 C24 1.419(6) .
N2 C25 1.480(6) .
C24 O2 1.213(5) .
C25 C26 1.356(6) .
C25 C30 1.375(7) .
C26 C27 1.403(6) .
C26 C31 1.510(7) .
C27 C28 1.349(7) .
C27 H15 0.9500 .
C28 C29 1.376(7) .
C28 H16 0.9500 .
C29 C30 1.403(7) .
C29 H17 0.9500 .
C30 C34 1.526(7) .
C31 C32 1.483(8) .
C31 C33 1.531(8) .
C31 H18 1.0000 .
C32 H19 0.9800 .
C32 H20 0.9800 .
C32 H21 0.9800 .
C33 H22 0.9800 .
C33 H23 0.9800 .
C33 H24 0.9800 .
C34 C36 1.515(7) .
C34 C35 1.543(7) .
C34 H25 1.0000 .
C35 H26 0.9800 .
C35 H27 0.9800 .
C35 H28 0.9800 .
C36 H29 0.9800 .
C36 H30 0.9800 .
C36 H31 0.9800 .

loop_
_geom_torsion_atom_site_label_1
_geom_torsion_atom_site_label_2
_geom_torsion_atom_site_label_3
_geom_torsion_atom_site_label_4
_geom_torsion
_geom_torsion_site_symmetry_1
_geom_torsion_site_symmetry_4
C10 C1 C2 C3 1.4(8) 2_566 .
C10 C1 C2 C23 -179.0(5) 2_566 .
C1 C2 C3 C4 -178.2(5) . .
C23 C2 C3 C4 2.3(8) . .
C1 C2 C3 C8 0.5(8) . .
C23 C2 C3 C8 -179.0(5) . .
C2 C3 C4 C5 179.8(5) . .
C8 C3 C4 C5 1.0(8) . .
C2 C3 C4 C24 -0.3(8) . .
C8 C3 C4 C24 -179.1(5) . .
C3 C4 C5 C6 2.6(8) . .
C24 C4 C5 C6 -177.3(5) . .
C4 C5 C6 C7 -5.2(8) . .
C4 C5 C6 C22 174.8(5) . .
C5 C6 C7 C8 4.3(7) . .
C22 C6 C7 C8 -175.8(5) . .
C5 C6 C7 C9 -178.5(5) . .
C22 C6 C7 C9 1.4(7) . .
C2 C3 C8 C9 -0.3(7) . 2_566
C4 C3 C8 C9 178.5(5) . 2_566
C2 C3 C8 C7 179.4(5) . .
C4 C3 C8 C7 -1.9(7) . .
C6 C7 C8 C3 -0.8(7) . .
C9 C7 C8 C3 -178.1(5) . .
C6 C7 C8 C9 178.8(5) . 2_566
C9 C7 C8 C9 1.5(8) . 2_566
C6 C7 C9 C10 1.2(7) . .
C8 C7 C9 C10 178.5(5) . .
C6 C7 C9 C8 -178.7(5) . 2_566
C8 C7 C9 C8 -1.5(7) . 2_566
C8 C9 C10 C1 -3.8(7) 2_566 2_566
C7 C9 C10 C1 176.2(5) . 2_566
C8 C9 C10 C11 177.1(5) 2_566 .
C7 C9 C10 C11 -2.8(7) . .
C9 C10 C11 C12 -179.3(5) . .
C1 C10 C11 C12 1.7(8) 2_566 .
C9 C10 C11 C22 1.9(7) . .
C1 C10 C11 C22 -177.1(5) 2_566 .
C22 C11 C12 C13 -4.0(8) . .
C10 C11 C12 C13 177.2(5) . .
C11 C12 C13 N1 -177.9(7) . .
C11 C12 C13 C20 1.7(8) . .
C11 C12 C13 S2 -175.4(6) . .
C12 C13 N1 C14 -177.4(8) . .
C20 C13 N1 C14 3.1(13) . .
C13 N1 C14 C15 172.6(9) . .
C13 N1 C14 C19 -4.6(14) . .
C19 C14 C15 C16 -2.1(10) . .
N1 C14 C15 C16 -179.2(7) . .
C14 C15 C16 C17 3.2(12) . .
C15 C16 C17 C18 -2.3(13) . .
C16 C17 C18 C19 0.2(12) . .
C15 C14 C19 C18 0.1(10) . .
N1 C14 C19 C18 177.2(8) . .
C15 C14 C19 S1 179.2(7) . .
N1 C14 C19 S1 -3.7(10) . .
C17 C18 C19 C14 0.8(10) . .
C17 C18 C19 S1 -178.3(8) . .
C14 C19 S1 C20 9.5(7) . .
C18 C19 S1 C20 -171.4(6) . .
C20 N3 C14A C15A -160(2) . .
C20 N3 C14A C19A 21(4) . .
C19A C14A C15A C16A 0.0 . .
N3 C14A C15A C16A -179(3) . .
C14A C15A C16A C17A 0.0 . .
C15A C16A C17A C18A 0.0 . .
C16A C17A C18A C19A 0.0 . .
C17A C18A C19A C14A 0.0 . .
C17A C18A C19A S2 180(2) . .
C15A C14A C19A C18A 0.0 . .
N3 C14A C19A C18A 179(3) . .
C15A C14A C19A S2 -180(2) . .
N3 C14A C19A S2 0(2) . .
C18A C19A S2 C13 172.2(14) . .
C14A C19A S2 C13 -8.1(13) . .
C12 C13 S2 C19A -179.1(11) . .
C20 C13 S2 C19A 4.1(13) . .
C14A N3 C20 C21 169(2) . .
C14A N3 C20 C13 -24(4) . .
C12 C13 C20 N3 -166.5(16) . .
S2 C13 C20 N3 10.0(18) . .
N1 C13 C20 C21 -178.8(7) . .
C12 C13 C20 C21 1.6(8) . .
S2 C13 C20 C21 178.1(6) . .
N1 C13 C20 S1 6.2(9) . .
C12 C13 C20 S1 -173.3(4) . .
C19 S1 C20 C21 173.8(5) . .
C19 S1 C20 C13 -11.1(6) . .
N3 C20 C21 C22 164.2(18) . .
C13 C20 C21 C22 -2.7(9) . .
S1 C20 C21 C22 172.7(4) . .
C12 C11 C22 C21 2.9(7) . .
C10 C11 C22 C21 -178.3(5) . .
C12 C11 C22 C6 -178.2(5) . .
C10 C11 C22 C6 0.6(7) . .
C20 C21 C22 C11 0.4(8) . .
C20 C21 C22 C6 -178.5(6) . .
C7 C6 C22 C11 -2.3(8) . .
C5 C6 C22 C11 177.6(5) . .
C7 C6 C22 C21 176.5(5) . .
C5 C6 C22 C21 -3.6(8) . .
C1 C2 C23 O1 0.2(9) . .
C3 C2 C23 O1 179.8(6) . .
C1 C2 C23 N2 177.6(5) . .
C3 C2 C23 N2 -2.9(8) . .
O1 C23 N2 C24 179.2(5) . .
C2 C23 N2 C24 1.6(8) . .
O1 C23 N2 C25 -1.5(8) . .
C2 C23 N2 C25 -179.0(5) . .
C23 N2 C24 O2 -177.4(5) . .
C25 N2 C24 O2 3.2(7) . .
C23 N2 C24 C4 0.2(7) . .
C25 N2 C24 C4 -179.2(5) . .
C5 C4 C24 O2 -3.5(8) . .
C3 C4 C24 O2 176.6(5) . .
C5 C4 C24 N2 179.0(5) . .
C3 C4 C24 N2 -0.9(7) . .
C23 N2 C25 C26 -87.7(6) . .
C24 N2 C25 C26 91.7(6) . .
C23 N2 C25 C30 88.9(6) . .
C24 N2 C25 C30 -91.7(6) . .
C30 C25 C26 C27 3.7(8) . .
N2 C25 C26 C27 180.0(5) . .
C30 C25 C26 C31 -176.9(6) . .
N2 C25 C26 C31 -0.6(8) . .
C25 C26 C27 C28 -2.0(8) . .
C31 C26 C27 C28 178.6(6) . .
C26 C27 C28 C29 -0.8(9) . .
C27 C28 C29 C30 2.1(9) . .
C26 C25 C30 C29 -2.4(8) . .
N2 C25 C30 C29 -178.7(5) . .
C26 C25 C30 C34 177.6(5) . .
N2 C25 C30 C34 1.3(8) . .
C28 C29 C30 C25 -0.6(8) . .
C28 C29 C30 C34 179.4(6) . .
C25 C26 C31 C32 131.1(7) . .
C27 C26 C31 C32 -49.4(8) . .
C25 C26 C31 C33 -100.6(7) . .
C27 C26 C31 C33 78.8(7) . .
C25 C30 C34 C36 111.4(6) . .
C29 C30 C34 C36 -68.5(7) . .
C25 C30 C34 C35 -124.2(6) . .
C29 C30 C34 C35 55.8(7) . .

loop_
_platon_squeeze_void_nr
_platon_squeeze_void_average_x
_platon_squeeze_void_average_y
_platon_squeeze_void_average_z
_platon_squeeze_void_volume
_platon_squeeze_void_count_electrons
_platon_squeeze_void_content
1 -0.013 0.007 0.480 622 162 ' '
